data_7028416
loop_
_publ_author_name
'Paul, Shiv Shankar'
'Selim, Md'
'Saha, Abhijit'
'Mukherjea, Kalyan K.'

_publ_section_title
;
 Synthesis and structural characterization of dioxomolybdenum and
 dioxotungsten hydroxamato complexes and their function in the protection
 of radiation induced DNA damage.
;
_journal_issue 7
_journal_name_full 'Dalton transactions (Cambridge, England : 2003)'
_journal_page_first 2835
_journal_page_last 2848
_journal_paper_doi 10.1039/c3dt52434e
_journal_volume 43
_journal_year 2014
_chemical_formula_sum 'C16 H16 Mo N2 O6'
_chemical_formula_weight 428.25
_chemical_name_systematic
; 
 ? 
;
_space_group_IT_number 15
_symmetry_cell_setting monoclinic
_symmetry_space_group_name_Hall '-C 2yc'
_symmetry_space_group_name_H-M 'C 1 2/c 1'
_atom_sites_solution_hydrogens geom
_atom_sites_solution_primary direct
_atom_sites_solution_secondary difmap
_audit_creation_method SHELXL-97
_cell_angle_alpha 90.00
_cell_angle_beta 103.987(2)
_cell_angle_gamma 90.00
_cell_formula_units_Z 4
_cell_length_a 17.4688(4)
_cell_length_b 10.5106(4)
_cell_length_c 9.4600(2)
_cell_measurement_reflns_used 9948
_cell_measurement_temperature 293(2)
_cell_measurement_theta_max 27.62
_cell_measurement_theta_min 2.28
_cell_volume 1685.43(8)
_computing_cell_refinement 'SMART APEX II'
_computing_data_collection 'SMART APEX II (Bruker,2010)'
_computing_data_reduction 'SAINT (Bruker,2000)'
_computing_molecular_graphics 'Bruker SHELXTL'
_computing_publication_material 'Ortep 3v2'
_computing_structure_refinement 'SHELXL-97 (Sheldrick, 2008)'
_computing_structure_solution 'SHELXS-97 (Sheldrick, 2008)'
_diffrn_ambient_temperature 293(2)
_diffrn_measured_fraction_theta_full 0.990
_diffrn_measured_fraction_theta_max 0.990
_diffrn_measurement_device_type 'CCD area detector'
_diffrn_measurement_method 'phi and omega scans'
_diffrn_radiation_monochromator graphite
_diffrn_radiation_source 'fine-focus sealed tube'
_diffrn_radiation_type MoK\a
_diffrn_radiation_wavelength 0.71073
_diffrn_reflns_av_R_equivalents 0.0188
_diffrn_reflns_av_sigmaI/netI 0.0122
_diffrn_reflns_limit_h_max 22
_diffrn_reflns_limit_h_min -22
_diffrn_reflns_limit_k_max 13
_diffrn_reflns_limit_k_min -13
_diffrn_reflns_limit_l_max 12
_diffrn_reflns_limit_l_min -12
_diffrn_reflns_number 12587
_diffrn_reflns_theta_full 27.64
_diffrn_reflns_theta_max 27.64
_diffrn_reflns_theta_min 2.28
_exptl_absorpt_coefficient_mu 0.814
_exptl_absorpt_correction_T_max 0.9605
_exptl_absorpt_correction_T_min 0.8877
_exptl_absorpt_correction_type multi-scan
_exptl_absorpt_process_details Sadabs
_exptl_crystal_colour Yellow
_exptl_crystal_density_diffrn 1.688
_exptl_crystal_density_method 'not measured'
_exptl_crystal_description C2/c
_exptl_crystal_F_000 864
_exptl_crystal_size_max 0.15
_exptl_crystal_size_mid 0.07
_exptl_crystal_size_min 0.05
_refine_diff_density_max 0.232
_refine_diff_density_min -0.375
_refine_diff_density_rms 0.057
_refine_ls_extinction_method none
_refine_ls_goodness_of_fit_ref 1.109
_refine_ls_hydrogen_treatment mixed
_refine_ls_matrix_type full
_refine_ls_number_parameters 114
_refine_ls_number_reflns 1953
_refine_ls_number_restraints 0
_refine_ls_restrained_S_all 1.109
_refine_ls_R_factor_all 0.0218
_refine_ls_R_factor_gt 0.0203
_refine_ls_shift/su_max 0.000
_refine_ls_shift/su_mean 0.000
_refine_ls_structure_factor_coef Fsqd
_refine_ls_weighting_details 'calc w=1/[\s^2^(Fo^2^)+(0.0231P)^2^+1.4806P] where P=(Fo^2^+2Fc^2^)/3'
_refine_ls_weighting_scheme calc
_refine_ls_wR_factor_gt 0.0535
_refine_ls_wR_factor_ref 0.0544
_reflns_number_gt 1858
_reflns_number_total 1953
_reflns_threshold_expression >2sigma(I)
_cod_data_source_file c3dt52434e.txt
_cod_data_source_block mop
_cod_depositor_comments
;
The following automatic conversions were performed:

'_symmetry_cell_setting' value 'Monoclinic' changed to 'monoclinic'
according to
/usr/data/users/saulius/automatic-downloads/current/RSC/lib/dictionaries/cif_core.dic
dictionary named 'cif_core.dic' version 2.4.2 from
2011-04-26.

'_exptl_absorpt_correction_type' value 'Multi-scan'
changed to 'multi-scan' according to
/usr/data/users/saulius/automatic-downloads/current/RSC/lib/dictionaries/cif_core.dic
dictionary named 'cif_core.dic' version 2.4.2 from 2011-04-26.

Automatic conversion script
Id: cif_fix_values 2281 2013-09-26 08:29:07Z andrius 
;
_cod_original_sg_symbol_H-M C2/c
_cod_database_code 7028416

loop_
_symmetry_equiv_pos_as_xyz
'x, y, z'
'-x, y, -z+1/2'
'x+1/2, y+1/2, z'
'-x+1/2, y+1/2, -z+1/2'
'-x, -y, -z'
'x, -y, z-1/2'
'-x+1/2, -y+1/2, -z'
'x+1/2, -y+1/2, z-1/2'

loop_
_atom_site_label
_atom_site_type_symbol
_atom_site_fract_x
_atom_site_fract_y
_atom_site_fract_z
_atom_site_U_iso_or_equiv
_atom_site_adp_type
_atom_site_occupancy
_atom_site_symmetry_multiplicity
_atom_site_calc_flag
_atom_site_refinement_flags
Mo1 Mo 0.5000 0.709599(18) 0.2500 0.03669(8) Uani 1 2 d S
O1 O 0.42563(10) 0.80686(14) 0.26640(19) 0.0623(4) Uani 1 1 d .
O3 O 0.47872(7) 0.66518(12) 0.03955(12) 0.0411(3) Uani 1 1 d .
O2 O 0.41616(7) 0.54423(12) 0.21542(11) 0.0394(3) Uani 1 1 d .
N1 N 0.42273(8) 0.57455(14) -0.01073(14) 0.0385(3) Uani 1 1 d .
H1 H 0.4074 0.5585 -0.1024 0.046 Uiso 1 1 calc R
C1 C 0.39304(9) 0.51307(16) 0.08248(16) 0.0343(3) Uani 1 1 d .
C2 C 0.33259(11) 0.4123(2) 0.02818(19) 0.0464(4) Uani 1 1 d .
H2A H 0.3423 0.3748 -0.0596 0.056 Uiso 1 1 calc R
H2B H 0.2807 0.4511 0.0028 0.056 Uiso 1 1 calc R
C3 C 0.33332(10) 0.30913(18) 0.1382(2) 0.0418(4) Uani 1 1 d .
C4 C 0.27686(13) 0.3063(2) 0.2193(2) 0.0565(5) Uani 1 1 d .
H4 H 0.2372 0.3675 0.2037 0.068 Uiso 1 1 calc R
C5 C 0.27929(18) 0.2135(3) 0.3224(3) 0.0800(9) Uani 1 1 d .
H5 H 0.2408 0.2114 0.3751 0.096 Uiso 1 1 calc R
C6 C 0.33746(19) 0.1249(3) 0.3479(3) 0.0936(11) Uani 1 1 d .
H6 H 0.3400 0.0645 0.4207 0.112 Uiso 1 1 calc R
C7 C 0.39245(17) 0.1243(3) 0.2665(4) 0.0917(10) Uani 1 1 d .
H7 H 0.4313 0.0619 0.2819 0.110 Uiso 1 1 calc R
C8 C 0.39031(14) 0.2166(2) 0.1612(3) 0.0649(6) Uani 1 1 d .
H8 H 0.4277 0.2158 0.1059 0.078 Uiso 1 1 calc R

loop_
_atom_site_aniso_label
_atom_site_aniso_U_11
_atom_site_aniso_U_22
_atom_site_aniso_U_33
_atom_site_aniso_U_23
_atom_site_aniso_U_13
_atom_site_aniso_U_12
Mo1 0.04469(13) 0.02829(11) 0.03720(12) 0.000 0.01011(9) 0.000
O1 0.0682(10) 0.0485(8) 0.0702(10) -0.0075(7) 0.0166(8) 0.0175(7)
O3 0.0473(7) 0.0437(7) 0.0326(6) 0.0093(5) 0.0103(5) 0.0013(5)
O2 0.0501(7) 0.0428(7) 0.0248(5) -0.0030(5) 0.0085(5) -0.0099(5)
N1 0.0424(8) 0.0472(8) 0.0241(6) 0.0016(6) 0.0043(5) 0.0049(6)
C1 0.0374(8) 0.0370(8) 0.0267(7) -0.0006(6) 0.0042(6) 0.0060(6)
C2 0.0468(10) 0.0537(11) 0.0335(8) -0.0053(8) -0.0004(7) -0.0066(8)
C3 0.0390(9) 0.0459(10) 0.0373(9) -0.0079(7) 0.0030(7) -0.0111(7)
C4 0.0494(11) 0.0704(14) 0.0505(11) -0.0149(10) 0.0138(9) -0.0161(10)
C5 0.0808(18) 0.110(2) 0.0507(13) -0.0078(14) 0.0180(13) -0.0528(17)
C6 0.090(2) 0.096(2) 0.0767(18) 0.0339(16) -0.0141(15) -0.0565(18)
C7 0.0668(16) 0.0615(16) 0.136(3) 0.0322(17) 0.0022(17) -0.0096(13)
C8 0.0516(12) 0.0548(13) 0.0910(18) 0.0092(12) 0.0224(12) -0.0029(10)

loop_
_atom_type_symbol
_atom_type_description
_atom_type_scat_dispersion_real
_atom_type_scat_dispersion_imag
_atom_type_scat_source
C C 0.0033 0.0016 'International Tables Vol C Tables 4.2.6.8 and 6.1.1.4'
H H 0.0000 0.0000 'International Tables Vol C Tables 4.2.6.8 and 6.1.1.4'
Mo Mo -1.6832 0.6857 'International Tables Vol C Tables 4.2.6.8 and 6.1.1.4'
N N 0.0061 0.0033 'International Tables Vol C Tables 4.2.6.8 and 6.1.1.4'
O O 0.0106 0.0060 'International Tables Vol C Tables 4.2.6.8 and 6.1.1.4'

loop_
_geom_angle_atom_site_label_1
_geom_angle_atom_site_label_2
_geom_angle_atom_site_label_3
_geom_angle
_geom_angle_site_symmetry_1
_geom_angle_site_symmetry_3
O1 Mo1 O1 105.52(12) 2_655 .
O1 Mo1 O3 105.78(7) 2_655 2_655
O1 Mo1 O3 90.68(7) . 2_655
O1 Mo1 O3 90.68(7) 2_655 .
O1 Mo1 O3 105.78(7) . .
O3 Mo1 O3 152.87(7) 2_655 .
O1 Mo1 O2 160.74(7) 2_655 .
O1 Mo1 O2 89.59(6) . .
O3 Mo1 O2 85.51(5) 2_655 .
O3 Mo1 O2 73.45(4) . .
O1 Mo1 O2 89.59(6) 2_655 2_655
O1 Mo1 O2 160.74(7) . 2_655
O3 Mo1 O2 73.45(4) 2_655 2_655
O3 Mo1 O2 85.51(5) . 2_655
O2 Mo1 O2 78.55(7) . 2_655
N1 O3 Mo1 117.18(9) . .
C1 O2 Mo1 112.63(10) . .
C1 N1 O3 118.73(13) . .
C1 N1 H1 120.6 . .
O3 N1 H1 120.6 . .
O2 C1 N1 117.49(15) . .
O2 C1 C2 123.55(15) . .
N1 C1 C2 118.94(14) . .
C1 C2 C3 112.72(14) . .
C1 C2 H2A 109.0 . .
C3 C2 H2A 109.0 . .
C1 C2 H2B 109.0 . .
C3 C2 H2B 109.0 . .
H2A C2 H2B 107.8 . .
C8 C3 C4 118.9(2) . .
C8 C3 C2 120.43(18) . .
C4 C3 C2 120.69(19) . .
C5 C4 C3 120.2(2) . .
C5 C4 H4 119.9 . .
C3 C4 H4 119.9 . .
C6 C5 C4 120.5(3) . .
C6 C5 H5 119.7 . .
C4 C5 H5 119.7 . .
C5 C6 C7 120.0(3) . .
C5 C6 H6 120.0 . .
C7 C6 H6 120.0 . .
C6 C7 C8 120.1(3) . .
C6 C7 H7 120.0 . .
C8 C7 H7 120.0 . .
C3 C8 C7 120.2(2) . .
C3 C8 H8 119.9 . .
C7 C8 H8 119.9 . .

loop_
_geom_bond_atom_site_label_1
_geom_bond_atom_site_label_2
_geom_bond_distance
_geom_bond_site_symmetry_2
Mo1 O1 1.6894(14) 2_655
Mo1 O1 1.6894(14) .
Mo1 O3 1.9904(12) 2_655
Mo1 O3 1.9904(12) .
Mo1 O2 2.2454(12) .
Mo1 O2 2.2454(12) 2_655
O3 N1 1.3659(19) .
O2 C1 1.2675(18) .
N1 C1 1.298(2) .
N1 H1 0.8600 .
C1 C2 1.496(2) .
C2 C3 1.501(3) .
C2 H2A 0.9700 .
C2 H2B 0.9700 .
C3 C8 1.371(3) .
C3 C4 1.388(3) .
C4 C5 1.373(4) .
C4 H4 0.9300 .
C5 C6 1.356(4) .
C5 H5 0.9300 .
C6 C7 1.369(5) .
C6 H6 0.9300 .
C7 C8 1.384(4) .
C7 H7 0.9300 .
C8 H8 0.9300 .
